data_7216732
loop_
_publ_author_name
'Huang, Peng'
'Zhou, En-Long'
'Wang, Xin-Long'
'Sun, Chun-Yi'
'Wang, Hai-Ning'
'Xing, Yan'
'Shao, Kui-Zhan'
'Su, Zhong-Min'

_publ_section_title
;
 New heteropolyniobates based on a bicapped Keggin-type {VNb14} cluster
 with selective adsorption and photocatalytic properties
;
_journal_issue 41
_journal_name_full CrystEngComm
_journal_page_first 9582
_journal_paper_doi 10.1039/C4CE00960F
_journal_volume 16
_journal_year 2014
_chemical_formula_sum 'C10 H64 N12 Na Nb14 O60 V'
_chemical_formula_weight 2687.40
_chemical_name_systematic
; 
 ? 
;
_space_group_crystal_system triclinic
_space_group_IT_number 2
_space_group_name_Hall '-P 1'
_space_group_name_H-M_alt 'P -1'
_symmetry_space_group_name_Hall '-P 1'
_symmetry_space_group_name_H-M 'P -1'
_atom_sites_solution_hydrogens geom
_atom_sites_solution_primary direct
_atom_sites_solution_secondary difmap
_audit_creation_method SHELXL-97
_cell_angle_alpha 77.812(5)
_cell_angle_beta 78.200(5)
_cell_angle_gamma 66.431(5)
_cell_formula_units_Z 2
_cell_length_a 13.041(5)
_cell_length_b 14.260(5)
_cell_length_c 20.450(5)
_cell_measurement_reflns_used 17006
_cell_measurement_temperature 298(2)
_cell_measurement_theta_max 25.00
_cell_measurement_theta_min 1.72
_cell_volume 3376.4(19)
_computing_cell_refinement 'Bruker SAINT'
_computing_data_collection 'Bruker APEX2'
_computing_data_reduction 'Bruker SAINT'
_computing_structure_refinement 'SHELXL-97 (Sheldrick, 2008)'
_computing_structure_solution 'SHELXS-97 (Sheldrick, 2008)'
_diffrn_ambient_temperature 298(2)
_diffrn_measured_fraction_theta_full 0.983
_diffrn_measured_fraction_theta_max 0.983
_diffrn_measurement_device_type 'Bruker SMART Apex II CCD Detector'
_diffrn_measurement_method \w
_diffrn_radiation_monochromator graphite
_diffrn_radiation_source 'rotating anode'
_diffrn_radiation_type MoK\a
_diffrn_radiation_wavelength 0.71073
_diffrn_reflns_av_R_equivalents 0.0194
_diffrn_reflns_av_sigmaI/netI 0.0443
_diffrn_reflns_limit_h_max 14
_diffrn_reflns_limit_h_min -15
_diffrn_reflns_limit_k_max 13
_diffrn_reflns_limit_k_min -16
_diffrn_reflns_limit_l_max 24
_diffrn_reflns_limit_l_min -23
_diffrn_reflns_number 17006
_diffrn_reflns_theta_full 25.00
_diffrn_reflns_theta_max 25.00
_diffrn_reflns_theta_min 1.72
_exptl_absorpt_coefficient_mu 2.540
_exptl_absorpt_correction_T_max 0.5693
_exptl_absorpt_correction_T_min 0.5263
_exptl_absorpt_correction_type multi-scan
_exptl_absorpt_process_details 'SADABS, Sheldrick (2008)'
_exptl_crystal_colour colorless
_exptl_crystal_density_diffrn 2.643
_exptl_crystal_density_method 'not measured'
_exptl_crystal_description block
_exptl_crystal_F_000 2592
_exptl_crystal_size_max 0.29
_exptl_crystal_size_mid 0.25
_exptl_crystal_size_min 0.25
_platon_squeeze_details
;
;
_refine_diff_density_max 2.234
_refine_diff_density_min -1.620
_refine_diff_density_rms 0.193
_refine_ls_extinction_coef 0.00012(5)
_refine_ls_extinction_expression Fc^*^=kFc[1+0.001xFc^2^\l^3^/sin(2\q)]^-1/4^
_refine_ls_extinction_method SHELXL
_refine_ls_goodness_of_fit_ref 1.054
_refine_ls_hydrogen_treatment constr
_refine_ls_matrix_type full
_refine_ls_number_parameters 911
_refine_ls_number_reflns 11691
_refine_ls_number_restraints 48
_refine_ls_restrained_S_all 1.055
_refine_ls_R_factor_all 0.0657
_refine_ls_R_factor_gt 0.0455
_refine_ls_shift/su_max 0.003
_refine_ls_shift/su_mean 0.000
_refine_ls_structure_factor_coef Fsqd
_refine_ls_weighting_details 'calc w=1/[\s^2^(Fo^2^)+(0.0801P)^2^+8.6730P] where P=(Fo^2^+2Fc^2^)/3'
_refine_ls_weighting_scheme calc
_refine_ls_wR_factor_gt 0.1298
_refine_ls_wR_factor_ref 0.1405
_reflns_number_gt 8720
_reflns_number_total 11691
_reflns_threshold_expression >2sigma(I)
_cod_data_source_file c4ce00960f2.cif
_cod_data_source_block mm
_cod_depositor_comments 'Adding full bibliography for 7216732--7216733.cif.'
_cod_database_code 7216732

loop_
_symmetry_equiv_pos_as_xyz
'x, y, z'
'-x, -y, -z'

loop_
_atom_site_label
_atom_site_type_symbol
_atom_site_fract_x
_atom_site_fract_y
_atom_site_fract_z
_atom_site_U_iso_or_equiv
_atom_site_adp_type
_atom_site_occupancy
_atom_site_symmetry_multiplicity
_atom_site_calc_flag
_atom_site_refinement_flags
_atom_site_disorder_assembly
_atom_site_disorder_group
Nb1 Nb -0.32602(6) 0.20455(6) 1.38256(4) 0.01752(18) Uani 1 1 d . . .
Nb2 Nb -0.38502(6) 0.46933(6) 1.28277(4) 0.01847(18) Uani 1 1 d . . .
Nb3 Nb -0.30530(6) 0.37072(6) 1.13051(4) 0.01919(18) Uani 1 1 d . . .
Nb4 Nb -0.17431(6) 0.36480(6) 1.41663(3) 0.01656(17) Uani 1 1 d . . .
Nb5 Nb 0.04740(6) 0.40851(6) 1.29108(4) 0.01610(17) Uani 1 1 d . . .
Nb6 Nb -0.26002(6) 0.10816(6) 1.23277(4) 0.01800(18) Uani 1 1 d . . .
Nb7 Nb 0.12237(6) 0.29949(6) 1.12643(4) 0.01845(18) Uani 1 1 d . . .
Nb8 Nb 0.17150(6) 0.05944(6) 1.22314(4) 0.01640(17) Uani 1 1 d . . .
Nb9 Nb -0.06602(6) 0.00843(5) 1.35936(3) 0.01444(17) Uani 1 1 d . . .
Nb10 Nb 0.08455(6) 0.17137(6) 1.38597(4) 0.01721(18) Uani 1 1 d . . .
Nb11 Nb -0.21299(7) 0.57569(6) 1.30412(4) 0.0256(2) Uani 1 1 d . . .
Nb12 Nb 0.00237(7) -0.05170(6) 1.20443(4) 0.0236(2) Uani 1 1 d . . .
Nb13 Nb -0.02008(6) 0.15947(6) 1.09706(3) 0.01726(18) Uani 1 1 d . . .
Nb14 Nb -0.16206(6) 0.51246(6) 1.15382(4) 0.01776(18) Uani 1 1 d . . .
V1 V -0.10597(10) 0.26137(10) 1.25653(6) 0.0122(3) Uani 1 1 d . . .
Na1 Na 0.3779(4) 0.3211(4) 0.9671(2) 0.0595(14) Uani 1 1 d . . .
N11 N -0.3706(10) 0.6954(9) 1.3852(6) 0.068(3) Uani 1 1 d . . .
N12 N 0.1518(9) -0.2348(8) 1.2495(5) 0.056(3) Uani 1 1 d . . .
O1 O -0.4474(7) 0.7524(7) 1.4196(4) 0.065(3) Uani 1 1 d . . .
O2 O -0.2716(6) 0.6317(5) 1.4007(3) 0.0421(17) Uani 1 1 d . . .
O3 O -0.3830(6) 0.6875(6) 1.3232(4) 0.0451(19) Uani 1 1 d . . .
O4 O -0.1695(7) 0.6821(5) 1.2739(4) 0.0486(19) Uani 1 1 d . . .
O5 O -0.1489(5) 0.6307(4) 1.1109(3) 0.0272(14) Uani 1 1 d . . .
O6 O -0.5178(5) 0.5558(5) 1.3140(3) 0.0324(15) Uani 1 1 d . . .
O7 O -0.0939(5) 0.4658(4) 1.3631(3) 0.0190(12) Uani 1 1 d . . .
O8 O -0.0863(4) 0.4941(4) 1.2369(3) 0.0193(12) Uani 1 1 d . . .
O9 O -0.2954(4) 0.5669(4) 1.2308(3) 0.0206(13) Uani 1 1 d . . .
O10 O -0.2842(5) 0.4606(4) 1.3499(3) 0.0197(12) Uani 1 1 d . . .
O11 O -0.2333(5) 0.4198(4) 1.4924(3) 0.0224(13) Uani 1 1 d . . .
O12 O -0.2042(4) 0.3679(4) 1.2187(3) 0.0174(12) Uani 1 1 d . . .
O13 O -0.4406(5) 0.2048(5) 1.4455(3) 0.0307(15) Uani 1 1 d . . .
O14 O -0.0393(5) 0.2628(4) 1.4467(3) 0.0200(12) Uani 1 1 d . . .
O15 O -0.3904(5) 0.3403(4) 1.3288(3) 0.0235(13) Uani 1 1 d . . .
O16 O -0.3202(5) 0.2443(4) 1.1854(3) 0.0242(13) Uani 1 1 d . . .
O17 O -0.3866(6) 0.3921(5) 1.0665(3) 0.0364(16) Uani 1 1 d . . .
O18 O -0.1540(5) 0.2814(5) 1.0931(3) 0.0251(13) Uani 1 1 d . . .
O19 O -0.0246(5) 0.4152(4) 1.1163(3) 0.0214(13) Uani 1 1 d . . .
O20 O -0.4185(5) 0.4563(4) 1.1979(3) 0.0216(13) Uani 1 1 d . . .
O21 O 0.2196(5) -0.3150(5) 1.2723(3) 0.0363(16) Uani 1 1 d . . .
O22 O -0.2128(5) 0.0648(4) 1.4095(3) 0.0200(12) Uani 1 1 d . . .
O23 O 0.0437(5) -0.1973(5) 1.2745(3) 0.0391(17) Uani 1 1 d . . .
O24 O -0.0277(7) -0.1140(6) 1.1497(4) 0.0493(19) Uani 1 1 d . . .
O25 O 0.2980(5) -0.0499(5) 1.2255(3) 0.0291(15) Uani 1 1 d . . .
O26 O -0.3183(5) 0.0415(5) 1.1977(3) 0.0321(15) Uani 1 1 d . . .
O27 O 0.0563(4) -0.0004(4) 1.2786(3) 0.0160(12) Uani 1 1 d . . .
O28 O 0.1286(4) 0.2950(4) 1.3530(3) 0.0189(12) Uani 1 1 d . . .
O29 O -0.1337(4) -0.0176(4) 1.2811(3) 0.0162(12) Uani 1 1 d . . .
O30 O -0.0572(4) 0.2920(4) 1.3167(2) 0.0156(12) Uani 1 1 d . . .
O31 O -0.2543(5) 0.4913(4) 1.1019(3) 0.0219(13) Uani 1 1 d . . .
O32 O 0.0041(4) 0.2101(4) 1.1968(2) 0.0154(12) Uani 1 1 d . . .
O33 O 0.1629(4) 0.1181(4) 1.3009(3) 0.0190(12) Uani 1 1 d . . .
O34 O -0.3587(5) 0.1372(4) 1.3162(3) 0.0230(13) Uani 1 1 d . . .
O35 O 0.2117(5) 0.3548(5) 1.0704(3) 0.0333(15) Uani 1 1 d . . .
O36 O 0.2256(4) 0.1563(4) 1.1585(3) 0.0222(13) Uani 1 1 d . . .
O37 O 0.0808(5) 0.2313(4) 1.0641(3) 0.0226(13) Uani 1 1 d . . .
O38 O 0.0002(5) 0.0802(4) 1.3959(3) 0.0206(13) Uani 1 1 d . . .
O39 O -0.2461(5) 0.2674(4) 1.4234(3) 0.0198(12) Uani 1 1 d . . .
O40 O -0.1136(5) 0.0879(4) 1.1671(3) 0.0215(13) Uani 1 1 d . . .
O41 O -0.0122(5) 0.1056(5) 1.0258(3) 0.0302(15) Uani 1 1 d . . .
O42 O -0.1678(4) 0.1748(4) 1.2939(2) 0.0153(12) Uani 1 1 d . . .
O43 O 0.1839(5) 0.0988(5) 1.4420(3) 0.0292(14) Uani 1 1 d . . .
O44 O 0.1733(6) -0.1690(5) 1.1969(3) 0.0416(18) Uani 1 1 d . . .
O45 O 0.1221(4) 0.3449(4) 1.2110(3) 0.0205(12) Uani 1 1 d . . .
O46 O -0.0114(5) -0.1164(4) 1.4057(3) 0.0219(13) Uani 1 1 d . . .
O47 O 0.1118(5) 0.4979(4) 1.2851(3) 0.0264(14) Uani 1 1 d . . .
O48 O 0.0985(4) 0.0304(4) 1.1483(3) 0.0180(12) Uani 1 1 d . . .
O1W O 0.2235(7) 0.1626(5) 0.6543(3) 0.0445(18) Uani 1 1 d . . .
O2W O 0.7097(7) 0.5253(6) 0.6481(4) 0.058(2) Uani 1 1 d . . .
O3W O 0.2324(8) 0.1697(7) 0.9537(4) 0.073(3) Uani 1 1 d . . .
O4W O 0.6348(6) 0.4422(7) 0.8200(4) 0.061(2) Uani 1 1 d . . .
O5W O 0.6682(8) 0.7324(8) 0.5749(5) 0.079(3) Uani 1 1 d . . .
O6W O 0.3953(14) 0.4624(16) 1.0408(8) 0.073(6) Uani 0.50 1 d P . .
O7W O 0.6051(12) 0.3303(10) 0.9458(6) 0.122(4) Uani 1 1 d . . .
O8W O 0.4552(11) 0.2469(9) 0.8318(6) 0.134(5) Uani 1 1 d . . .
O9W O 0.6135(10) 0.9957(9) 0.5132(6) 0.102(4) Uani 1 1 d U . .
O10W O 0.5416(12) 0.0483(11) 0.7053(8) 0.051(4) Uani 0.50 1 d P . .
O11W O 0.3340(12) 0.1416(11) 0.7983(7) 0.132(5) Uani 1 1 d U . .
O12W O 0.4757(14) 0.7779(14) 0.9087(8) 0.166(7) Uani 1 1 d . . .
O13W O 0.5690(15) 0.9593(14) 0.3926(10) 0.081(6) Uani 0.50 1 d P . .
O14W O 0.5684(17) 0.9146(16) 0.9084(10) 0.083(6) Uani 0.50 1 d PU . .
N1 N 0.6524(11) 0.6345(10) 0.8186(6) 0.094(4) Uani 1 1 d D . .
H1A H 0.6449 0.5736 0.8294 0.141 Uiso 1 1 calc R . .
H1B H 0.6192 0.6711 0.8526 0.141 Uiso 1 1 calc R . .
H1C H 0.7254 0.6247 0.8107 0.141 Uiso 1 1 calc R . .
N2 N 0.5853(14) 0.8563(12) 0.6819(7) 0.130(6) Uani 1 1 d DU . .
H2A H 0.5987 0.9141 0.6773 0.195 Uiso 1 1 calc R . .
H2B H 0.5124 0.8724 0.6804 0.195 Uiso 1 1 calc R . .
H2C H 0.6265 0.8207 0.6484 0.195 Uiso 1 1 calc R . .
C1 C 0.5976(13) 0.6926(10) 0.7558(7) 0.090(5) Uani 1 1 d DU . .
H1D H 0.6346 0.6565 0.7171 0.108 Uiso 1 1 calc R . .
H1E H 0.5179 0.7042 0.7626 0.108 Uiso 1 1 calc R . .
C2 C 0.6162(16) 0.7927(12) 0.7477(8) 0.110(6) Uani 1 1 d DU . .
H2D H 0.5705 0.8311 0.7842 0.132 Uiso 1 1 calc R . .
H2E H 0.6948 0.7777 0.7501 0.132 Uiso 1 1 calc R . .
C3 C 0.8807(11) 0.3625(11) 0.9404(5) 0.057(3) Uani 1 1 d . . .
H3A H 0.9216 0.2891 0.9526 0.068 Uiso 1 1 calc R . .
H3B H 0.8023 0.3777 0.9598 0.068 Uiso 1 1 calc R . .
C4 C 0.8867(10) 0.3856(10) 0.8674(5) 0.054(3) Uani 1 1 d . . .
H4A H 0.8747 0.4582 0.8540 0.065 Uiso 1 1 calc R . .
H4B H 0.8258 0.3742 0.8542 0.065 Uiso 1 1 calc R . .
N3 N 0.9940(8) 0.3239(7) 0.8307(4) 0.047(2) Uani 1 1 d . . .
H3C H 0.9915 0.3419 0.7865 0.071 Uiso 1 1 calc R . .
H3D H 1.0051 0.2571 0.8419 0.071 Uiso 1 1 calc R . .
H3E H 1.0504 0.3353 0.8415 0.071 Uiso 1 1 calc R . .
N4 N 0.9269(7) 0.4203(6) 0.9708(4) 0.038(2) Uani 1 1 d . . .
H4C H 0.9197 0.4028 1.0155 0.057 Uiso 1 1 calc R . .
H4D H 0.8891 0.4879 0.9606 0.057 Uiso 1 1 calc R . .
H4E H 0.9995 0.4051 0.9546 0.057 Uiso 1 1 calc R . .
C5 C 0.9210(8) 0.6382(8) 0.4723(5) 0.038(2) Uani 1 1 d . . .
H5A H 0.8754 0.5974 0.4759 0.045 Uiso 1 1 calc R . .
H5B H 0.9604 0.6149 0.5116 0.045 Uiso 1 1 calc R . .
C6 C 1.0069(8) 0.6199(8) 0.4095(5) 0.036(2) Uani 1 1 d . . .
H6A H 1.0475 0.5461 0.4097 0.043 Uiso 1 1 calc R . .
H6B H 0.9678 0.6466 0.3699 0.043 Uiso 1 1 calc R . .
N5 N 0.8461(7) 0.7482(7) 0.4721(4) 0.044(2) Uani 1 1 d . . .
H5C H 0.7968 0.7550 0.5097 0.066 Uiso 1 1 calc R . .
H5D H 0.8091 0.7698 0.4364 0.066 Uiso 1 1 calc R . .
H5E H 0.8873 0.7859 0.4703 0.066 Uiso 1 1 calc R . .
N6 N 1.0885(6) 0.6699(5) 0.4048(4) 0.0260(17) Uani 1 1 d . . .
H6C H 1.1374 0.6573 0.3673 0.039 Uiso 1 1 calc R . .
H6D H 1.1255 0.6447 0.4406 0.039 Uiso 1 1 calc R . .
H6E H 1.0517 0.7378 0.4036 0.039 Uiso 1 1 calc R . .
C7 C 0.7305(9) 0.1316(9) 0.5866(6) 0.049(3) Uani 1 1 d . . .
H7A H 0.6631 0.1511 0.5657 0.058 Uiso 1 1 calc R . .
H7B H 0.7373 0.0692 0.6185 0.058 Uiso 1 1 calc R . .
C8 C 0.7185(9) 0.2149(9) 0.6231(5) 0.043(3) Uani 1 1 d . . .
H8A H 0.7884 0.1984 0.6406 0.051 Uiso 1 1 calc R . .
H8B H 0.7046 0.2790 0.5920 0.051 Uiso 1 1 calc R . .
N7 N 0.8307(6) 0.1100(6) 0.5338(3) 0.0277(17) Uani 1 1 d . . .
H7C H 0.8353 0.0594 0.5129 0.042 Uiso 1 1 calc R . .
H7D H 0.8929 0.0909 0.5529 0.042 Uiso 1 1 calc R . .
H7E H 0.8241 0.1667 0.5040 0.042 Uiso 1 1 calc R . .
N8 N 0.6253(6) 0.2294(6) 0.6794(4) 0.036(2) Uani 1 1 d . . .
H8C H 0.6202 0.2801 0.7003 0.054 Uiso 1 1 calc R . .
H8D H 0.6385 0.1711 0.7084 0.054 Uiso 1 1 calc R . .
H8E H 0.5608 0.2457 0.6634 0.054 Uiso 1 1 calc R . .
C9 C 0.2981(14) 0.9314(13) 0.0360(8) 0.109(6) Uani 1 1 d DU A 1
H9D H 0.2635 0.9998 0.0494 0.131 Uiso 1 1 calc R A 1
H9E H 0.3619 0.9314 0.0019 0.131 Uiso 1 1 calc R A 1
C10A C 0.2156(15) 0.9165(11) 0.0037(8) 0.070(6) Uani 0.70 1 d PD A 1
H10D H 0.1498 0.9192 0.0367 0.084 Uiso 1 1 calc R A 1
H10E H 0.2487 0.8481 -0.0096 0.084 Uiso 1 1 calc R A 1
C10B C 0.198(3) 0.847(4) 0.0535(19) 0.063(13) Uani 0.30 1 d P B 2
N9 N 0.3443(11) 0.8556(11) 0.0969(6) 0.103(5) Uani 1 1 d D . .
H9A H 0.3917 0.8747 0.1117 0.154 Uiso 1 1 calc R A 1
H9B H 0.3808 0.7926 0.0853 0.154 Uiso 1 1 calc R A 1
H9C H 0.2876 0.8551 0.1295 0.154 Uiso 1 1 calc R A 1
N10 N 0.1772(6) 0.9956(6) -0.0581(4) 0.033(2) Uani 1 1 d D . .
H10A H 0.1288 0.9810 -0.0753 0.049 Uiso 1 1 calc R A 1
H10B H 0.2368 0.9935 -0.0890 0.049 Uiso 1 1 calc R A 1
H10C H 0.1435 1.0586 -0.0462 0.049 Uiso 1 1 calc R A 1

loop_
_atom_site_aniso_label
_atom_site_aniso_U_11
_atom_site_aniso_U_22
_atom_site_aniso_U_33
_atom_site_aniso_U_23
_atom_site_aniso_U_13
_atom_site_aniso_U_12
Nb1 0.0158(4) 0.0151(4) 0.0205(4) -0.0044(3) -0.0004(3) -0.0047(3)
Nb2 0.0165(4) 0.0145(4) 0.0223(4) -0.0045(3) -0.0056(3) -0.0012(3)
Nb3 0.0213(4) 0.0155(4) 0.0209(4) -0.0026(3) -0.0106(3) -0.0033(3)
Nb4 0.0221(4) 0.0140(4) 0.0137(4) -0.0036(3) -0.0031(3) -0.0057(3)
Nb5 0.0196(4) 0.0138(4) 0.0169(4) -0.0013(3) -0.0061(3) -0.0070(3)
Nb6 0.0175(4) 0.0154(4) 0.0229(4) -0.0043(3) -0.0049(3) -0.0061(3)
Nb7 0.0215(4) 0.0172(4) 0.0166(4) -0.0019(3) -0.0008(3) -0.0084(3)
Nb8 0.0154(4) 0.0146(4) 0.0176(4) -0.0030(3) -0.0026(3) -0.0035(3)
Nb9 0.0183(4) 0.0104(4) 0.0136(4) -0.0013(3) -0.0027(3) -0.0042(3)
Nb10 0.0219(4) 0.0134(4) 0.0172(4) -0.0011(3) -0.0089(3) -0.0051(3)
Nb11 0.0285(4) 0.0258(5) 0.0233(4) -0.0054(3) -0.0055(3) -0.0090(4)
Nb12 0.0264(4) 0.0224(4) 0.0217(4) -0.0022(3) -0.0050(3) -0.0085(3)
Nb13 0.0236(4) 0.0144(4) 0.0131(4) -0.0030(3) -0.0034(3) -0.0053(3)
Nb14 0.0241(4) 0.0133(4) 0.0156(4) 0.0006(3) -0.0069(3) -0.0060(3)
V1 0.0141(6) 0.0089(7) 0.0132(7) -0.0030(5) -0.0035(5) -0.0024(5)
Na1 0.047(3) 0.055(3) 0.035(2) 0.006(2) 0.004(2) 0.013(2)
N11 0.077(8) 0.050(7) 0.076(8) 0.001(6) -0.018(7) -0.025(6)
N12 0.069(7) 0.061(7) 0.050(6) -0.019(5) -0.008(5) -0.029(6)
O1 0.048(5) 0.062(6) 0.058(5) -0.029(5) 0.021(4) 0.004(4)
O2 0.045(4) 0.037(4) 0.041(4) -0.009(3) -0.008(3) -0.009(4)
O3 0.051(5) 0.038(4) 0.044(4) -0.015(4) -0.011(4) -0.007(4)
O4 0.065(5) 0.029(4) 0.047(4) -0.003(3) -0.003(4) -0.015(4)
O5 0.037(4) 0.019(3) 0.026(3) -0.001(3) -0.006(3) -0.011(3)
O6 0.022(3) 0.029(4) 0.039(4) -0.010(3) -0.004(3) 0.001(3)
O7 0.025(3) 0.016(3) 0.015(3) -0.004(2) -0.008(2) -0.005(2)
O8 0.021(3) 0.015(3) 0.020(3) -0.005(2) -0.005(2) -0.002(2)
O9 0.020(3) 0.021(3) 0.022(3) -0.003(2) -0.010(2) -0.006(2)
O10 0.023(3) 0.013(3) 0.024(3) -0.003(2) -0.010(2) -0.003(2)
O11 0.032(3) 0.019(3) 0.013(3) -0.002(2) -0.004(2) -0.005(3)
O12 0.022(3) 0.011(3) 0.019(3) -0.001(2) -0.006(2) -0.004(2)
O13 0.028(3) 0.032(4) 0.029(3) -0.006(3) 0.005(3) -0.011(3)
O14 0.030(3) 0.012(3) 0.016(3) -0.004(2) -0.008(2) -0.002(2)
O15 0.019(3) 0.023(3) 0.028(3) -0.004(3) -0.008(2) -0.005(3)
O16 0.026(3) 0.018(3) 0.030(3) -0.003(3) -0.009(3) -0.007(3)
O17 0.043(4) 0.034(4) 0.035(4) -0.005(3) -0.020(3) -0.010(3)
O18 0.031(3) 0.022(3) 0.022(3) -0.001(3) -0.012(3) -0.008(3)
O19 0.028(3) 0.022(3) 0.014(3) -0.003(2) -0.005(2) -0.009(3)
O20 0.020(3) 0.023(3) 0.024(3) -0.007(3) -0.008(2) -0.006(3)
O21 0.029(4) 0.021(4) 0.047(4) 0.004(3) -0.014(3) 0.003(3)
O22 0.022(3) 0.019(3) 0.020(3) 0.001(2) -0.002(2) -0.011(2)
O23 0.030(4) 0.041(4) 0.041(4) -0.009(3) 0.001(3) -0.009(3)
O24 0.063(5) 0.040(5) 0.048(4) -0.015(4) -0.006(4) -0.019(4)
O25 0.016(3) 0.025(3) 0.039(4) -0.010(3) -0.005(3) 0.003(3)
O26 0.032(4) 0.031(4) 0.042(4) -0.009(3) -0.008(3) -0.017(3)
O27 0.016(3) 0.014(3) 0.017(3) -0.004(2) 0.000(2) -0.004(2)
O28 0.022(3) 0.010(3) 0.028(3) -0.003(2) -0.011(2) -0.005(2)
O29 0.016(3) 0.015(3) 0.018(3) -0.004(2) -0.003(2) -0.005(2)
O30 0.019(3) 0.013(3) 0.015(3) -0.003(2) -0.007(2) -0.003(2)
O31 0.029(3) 0.017(3) 0.020(3) 0.002(2) -0.008(2) -0.009(3)
O32 0.017(3) 0.016(3) 0.013(3) 0.000(2) -0.003(2) -0.005(2)
O33 0.014(3) 0.022(3) 0.020(3) -0.003(2) -0.004(2) -0.005(2)
O34 0.017(3) 0.022(3) 0.031(3) -0.008(3) 0.000(2) -0.008(2)
O35 0.042(4) 0.029(4) 0.029(3) 0.001(3) 0.002(3) -0.019(3)
O36 0.014(3) 0.022(3) 0.027(3) -0.003(3) -0.002(2) -0.004(2)
O37 0.033(3) 0.023(3) 0.013(3) -0.003(2) -0.001(2) -0.012(3)
O38 0.025(3) 0.017(3) 0.018(3) -0.003(2) -0.005(2) -0.005(2)
O39 0.027(3) 0.014(3) 0.019(3) -0.007(2) -0.002(2) -0.007(2)
O40 0.024(3) 0.017(3) 0.022(3) -0.001(2) -0.005(2) -0.006(3)
O41 0.039(4) 0.032(4) 0.022(3) -0.011(3) 0.000(3) -0.014(3)
O42 0.019(3) 0.012(3) 0.014(3) -0.002(2) -0.003(2) -0.005(2)
O43 0.031(3) 0.027(4) 0.032(3) -0.003(3) -0.019(3) -0.007(3)
O44 0.042(4) 0.027(4) 0.042(4) 0.004(3) 0.007(3) -0.009(3)
O45 0.020(3) 0.019(3) 0.023(3) -0.005(2) -0.004(2) -0.006(2)
O46 0.032(3) 0.010(3) 0.019(3) 0.002(2) 0.001(2) -0.008(3)
O47 0.032(3) 0.017(3) 0.034(3) -0.005(3) -0.008(3) -0.010(3)
O48 0.023(3) 0.013(3) 0.015(3) -0.003(2) 0.000(2) -0.004(2)
O1W 0.068(5) 0.032(4) 0.040(4) -0.004(3) -0.005(4) -0.026(4)
O2W 0.062(5) 0.041(5) 0.072(6) -0.007(4) -0.028(4) -0.011(4)
O3W 0.096(7) 0.053(6) 0.047(5) -0.007(4) 0.008(5) -0.012(5)
O4W 0.040(4) 0.075(6) 0.060(5) -0.023(5) -0.016(4) -0.001(4)
O5W 0.094(7) 0.091(8) 0.068(6) -0.028(6) 0.024(5) -0.059(6)
O6W 0.054(10) 0.121(17) 0.037(9) 0.024(10) -0.006(8) -0.043(11)
O7W 0.169(13) 0.100(10) 0.094(9) -0.005(7) -0.015(8) -0.053(9)
O8W 0.130(11) 0.086(9) 0.116(10) -0.002(8) -0.008(8) 0.022(8)
O9W 0.100(4) 0.103(4) 0.104(4) -0.010(2) -0.016(2) -0.040(2)
O10W 0.048(9) 0.029(8) 0.088(12) -0.003(8) -0.036(9) -0.017(7)
O11W 0.135(5) 0.132(5) 0.133(5) -0.019(2) -0.022(2) -0.050(3)
O12W 0.191(16) 0.210(17) 0.173(14) -0.021(13) -0.039(12) -0.149(14)
O13W 0.059(11) 0.062(12) 0.124(16) -0.075(12) -0.010(11) 0.004(9)
O14W 0.082(6) 0.084(6) 0.085(6) -0.015(2) -0.009(2) -0.031(3)
N1 0.108(11) 0.110(11) 0.089(9) -0.020(9) -0.007(8) -0.066(9)
N2 0.131(6) 0.129(6) 0.130(6) -0.019(2) -0.016(2) -0.048(3)
C1 0.101(9) 0.067(8) 0.075(8) -0.014(7) 0.010(7) -0.012(7)
C2 0.108(9) 0.113(10) 0.114(10) -0.016(8) -0.043(8) -0.033(8)
C3 0.067(8) 0.082(10) 0.034(6) -0.021(6) 0.016(6) -0.047(7)
C4 0.053(7) 0.078(9) 0.036(6) -0.014(6) -0.012(5) -0.024(7)
N3 0.062(6) 0.044(6) 0.048(5) -0.024(5) 0.011(5) -0.032(5)
N4 0.052(5) 0.037(5) 0.023(4) 0.004(4) -0.004(4) -0.018(4)
C5 0.039(6) 0.034(6) 0.046(6) -0.008(5) -0.005(5) -0.019(5)
C6 0.040(6) 0.028(6) 0.044(6) -0.017(5) -0.011(5) -0.008(5)
N5 0.045(5) 0.050(6) 0.042(5) -0.017(5) -0.001(4) -0.020(5)
N6 0.031(4) 0.020(4) 0.024(4) 0.000(3) -0.010(3) -0.004(3)
C7 0.046(7) 0.045(7) 0.061(7) -0.020(6) -0.009(6) -0.016(6)
C8 0.036(6) 0.046(7) 0.046(6) -0.021(5) -0.004(5) -0.008(5)
N7 0.037(4) 0.031(5) 0.018(4) -0.003(3) -0.005(3) -0.016(4)
N8 0.028(4) 0.023(4) 0.051(5) -0.005(4) -0.008(4) -0.002(3)
C9 0.104(9) 0.114(10) 0.101(9) -0.009(8) -0.034(8) -0.026(7)
C10A 0.055(11) 0.055(12) 0.113(17) -0.030(12) -0.056(12) -0.003(9)
C10B 0.04(2) 0.09(4) 0.04(2) 0.00(2) 0.008(17) -0.01(2)
N9 0.102(11) 0.114(12) 0.090(10) -0.018(9) 0.003(8) -0.044(10)
N10 0.021(4) 0.037(5) 0.037(4) -0.022(4) -0.012(3) 0.005(3)

loop_
_atom_type_symbol
_atom_type_description
_atom_type_scat_dispersion_real
_atom_type_scat_dispersion_imag
_atom_type_scat_source
O O 0.0106 0.0060 'International Tables Vol C Tables 4.2.6.8 and 6.1.1.4'
V V 0.3005 0.5294 'International Tables Vol C Tables 4.2.6.8 and 6.1.1.4'
Nb Nb -2.0727 0.6215 'International Tables Vol C Tables 4.2.6.8 and 6.1.1.4'
N N 0.0061 0.0033 'International Tables Vol C Tables 4.2.6.8 and 6.1.1.4'
Na Na 0.0362 0.0249 'International Tables Vol C Tables 4.2.6.8 and 6.1.1.4'
C C 0.0033 0.0016 'International Tables Vol C Tables 4.2.6.8 and 6.1.1.4'
H H 0.0000 0.0000 'International Tables Vol C Tables 4.2.6.8 and 6.1.1.4'

loop_
_geom_angle_atom_site_label_1
_geom_angle_atom_site_label_2
_geom_angle_atom_site_label_3
_geom_angle
_geom_angle_site_symmetry_1
_geom_angle_site_symmetry_3
O13 Nb1 O15 101.2(3) . .
O13 Nb1 O22 100.4(3) . .
O15 Nb1 O22 158.4(2) . .
O13 Nb1 O39 102.3(3) . .
O15 Nb1 O39 87.1(2) . .
O22 Nb1 O39 89.5(2) . .
O13 Nb1 O34 98.1(3) . .
O15 Nb1 O34 90.3(2) . .
O22 Nb1 O34 85.6(2) . .
O39 Nb1 O34 159.6(2) . .
O13 Nb1 O42 169.8(2) . .
O15 Nb1 O42 85.3(2) . .
O22 Nb1 O42 73.1(2) . .
O39 Nb1 O42 85.7(2) . .
O34 Nb1 O42 74.0(2) . .
O6 Nb2 O15 101.2(3) . .
O6 Nb2 O20 99.9(3) . .
O15 Nb2 O20 95.6(2) . .
O6 Nb2 O10 102.8(3) . .
O15 Nb2 O10 87.9(2) . .
O20 Nb2 O10 155.9(2) . .
O6 Nb2 O9 104.3(3) . .
O15 Nb2 O9 152.2(2) . .
O20 Nb2 O9 90.6(2) . .
O10 Nb2 O9 76.1(2) . .
O6 Nb2 O12 169.6(2) . .
O15 Nb2 O12 86.8(2) . .
O20 Nb2 O12 72.5(2) . .
O10 Nb2 O12 84.0(2) . .
O9 Nb2 O12 69.28(19) . .
O6 Nb2 Nb11 102.2(2) . .
O15 Nb2 Nb11 125.73(17) . .
O20 Nb2 Nb11 127.08(18) . .
O10 Nb2 Nb11 39.29(16) . .
O9 Nb2 Nb11 37.44(14) . .
O12 Nb2 Nb11 77.96(13) . .
O17 Nb3 O18 102.7(3) . .
O17 Nb3 O16 101.6(3) . .
O18 Nb3 O16 87.0(2) . .
O17 Nb3 O20 101.8(3) . .
O18 Nb3 O20 155.4(2) . .
O16 Nb3 O20 90.4(2) . .
O17 Nb3 O31 100.2(3) . .
O18 Nb3 O31 88.2(2) . .
O16 Nb3 O31 158.2(2) . .
O20 Nb3 O31 85.3(2) . .
O17 Nb3 O12 171.8(3) . .
O18 Nb3 O12 82.6(2) . .
O16 Nb3 O12 84.8(2) . .
O20 Nb3 O12 72.79(19) . .
O31 Nb3 O12 73.5(2) . .
O11 Nb4 O14 97.7(2) . .
O11 Nb4 O39 103.0(3) . .
O14 Nb4 O39 94.2(2) . .
O11 Nb4 O10 103.1(2) . .
O14 Nb4 O10 158.3(2) . .
O39 Nb4 O10 87.1(2) . .
O11 Nb4 O7 100.7(2) . .
O14 Nb4 O7 93.7(2) . .
O39 Nb4 O7 153.8(2) . .
O10 Nb4 O7 76.6(2) . .
O11 Nb4 O30 168.0(2) . .
O14 Nb4 O30 74.08(19) . .
O39 Nb4 O30 86.7(2) . .
O10 Nb4 O30 84.36(19) . .
O7 Nb4 O30 71.57(19) . .
O11 Nb4 Nb11 100.77(18) . .
O14 Nb4 Nb11 130.28(18) . .
O39 Nb4 Nb11 125.21(16) . .
O10 Nb4 Nb11 39.37(16) . .
O7 Nb4 Nb11 37.69(14) . .
O30 Nb4 Nb11 78.89(13) . .
O47 Nb5 O28 103.1(3) . .
O47 Nb5 O45 101.3(3) . .
O28 Nb5 O45 95.8(2) . .
O47 Nb5 O8 101.5(2) . .
O28 Nb5 O8 154.4(2) . .
O45 Nb5 O8 86.1(2) . .
O47 Nb5 O7 100.5(2) . .
O28 Nb5 O7 94.4(2) . .
O45 Nb5 O7 153.0(2) . .
O8 Nb5 O7 74.1(2) . .
O47 Nb5 O30 171.0(2) . .
O28 Nb5 O30 74.9(2) . .
O45 Nb5 O30 87.6(2) . .
O8 Nb5 O30 79.7(2) . .
O7 Nb5 O30 71.14(19) . .
O47 Nb5 Nb11 96.32(19) . .
O28 Nb5 Nb11 131.96(17) . .
O45 Nb5 Nb11 122.92(16) . .
O8 Nb5 Nb11 37.05(14) . .
O7 Nb5 Nb11 38.41(14) . .
O30 Nb5 Nb11 79.27(12) . .
O26 Nb6 O16 101.7(3) . .
O26 Nb6 O34 103.0(3) . .
O16 Nb6 O34 95.8(2) . .
O26 Nb6 O40 99.7(3) . .
O16 Nb6 O40 87.7(2) . .
O34 Nb6 O40 155.8(2) . .
O26 Nb6 O29 100.2(3) . .
O16 Nb6 O29 153.7(2) . .
O34 Nb6 O29 93.2(2) . .
O40 Nb6 O29 74.5(2) . .
O26 Nb6 O42 170.7(2) . .
O16 Nb6 O42 87.5(2) . .
O34 Nb6 O42 74.8(2) . .
O40 Nb6 O42 81.5(2) . .
O29 Nb6 O42 71.13(19) . .
O26 Nb6 Nb12 95.7(2) . .
O16 Nb6 Nb12 124.51(18) . .
O34 Nb6 Nb12 130.74(17) . .
O40 Nb6 Nb12 37.27(15) . .
O29 Nb6 Nb12 38.27(14) . .
O42 Nb6 Nb12 79.61(12) . .
O35 Nb7 O45 100.5(3) . .
O35 Nb7 O19 99.3(3) . .
O45 Nb7 O19 88.3(2) . .
O35 Nb7 O36 104.4(3) . .
O45 Nb7 O36 90.3(2) . .
O19 Nb7 O36 156.1(2) . .
O35 Nb7 O37 101.6(3) . .
O45 Nb7 O37 157.9(2) . .
O19 Nb7 O37 87.0(2) . .
O36 Nb7 O37 85.3(2) . .
O35 Nb7 O32 174.4(2) . .
O45 Nb7 O32 84.6(2) . .
O19 Nb7 O32 83.2(2) . .
O36 Nb7 O32 72.9(2) . .
O37 Nb7 O32 73.4(2) . .
O25 Nb8 O33 103.2(3) . .
O25 Nb8 O36 99.6(3) . .
O33 Nb8 O36 95.6(2) . .
O25 Nb8 O27 101.7(3) . .
O33 Nb8 O27 87.2(2) . .
O36 Nb8 O27 157.2(2) . .
O25 Nb8 O48 100.8(2) . .
O33 Nb8 O48 153.1(2) . .
O36 Nb8 O48 92.2(2) . .
O27 Nb8 O48 76.2(2) . .
O25 Nb8 O32 169.1(2) . .
O33 Nb8 O32 86.5(2) . .
O36 Nb8 O32 74.1(2) . .
O27 Nb8 O32 83.56(19) . .
O48 Nb8 O32 70.99(18) . .
O25 Nb8 Nb12 98.9(2) . .
O33 Nb8 Nb12 125.44(17) . .
O36 Nb8 Nb12 128.89(17) . .
O27 Nb8 Nb12 39.35(14) . .
O48 Nb8 Nb12 37.53(15) . .
O32 Nb8 Nb12 79.05(13) . .
O46 Nb9 O38 100.6(3) . .
O46 Nb9 O22 101.5(2) . .
O38 Nb9 O22 95.2(2) . .
O46 Nb9 O27 101.4(2) . .
O38 Nb9 O27 87.1(2) . .
O22 Nb9 O27 156.1(2) . .
O46 Nb9 O29 102.8(2) . .
O38 Nb9 O29 153.4(2) . .
O22 Nb9 O29 92.2(2) . .
O27 Nb9 O29 76.2(2) . .
O46 Nb9 O42 170.8(2) . .
O38 Nb9 O42 87.5(2) . .
O22 Nb9 O42 73.2(2) . .
O27 Nb9 O42 83.20(19) . .
O29 Nb9 O42 70.30(18) . .
O46 Nb9 Nb12 99.76(18) . .
O38 Nb9 Nb12 125.29(17) . .
O22 Nb9 Nb12 129.07(16) . .
O27 Nb9 Nb12 39.15(15) . .
O29 Nb9 Nb12 37.78(14) . .
O42 Nb9 Nb12 78.70(12) . .
O43 Nb10 O33 102.1(3) . .
O43 Nb10 O38 100.4(3) . .
O33 Nb10 O38 87.2(2) . .
O43 Nb10 O14 101.1(3) . .
O33 Nb10 O14 156.7(2) . .
O38 Nb10 O14 90.5(2) . .
O43 Nb10 O28 100.6(3) . .
O33 Nb10 O28 88.8(2) . .
O38 Nb10 O28 159.0(2) . .
O14 Nb10 O28 85.2(2) . .
O43 Nb10 O30 171.9(2) . .
O33 Nb10 O30 84.1(2) . .
O38 Nb10 O30 85.0(2) . .
O14 Nb10 O30 72.63(19) . .
O28 Nb10 O30 74.13(19) . .
O4 Nb11 O8 88.3(3) . .
O4 Nb11 O9 106.7(3) . .
O8 Nb11 O9 75.6(2) . .
O4 Nb11 O7 107.6(3) . .
O8 Nb11 O7 75.0(2) . .
O9 Nb11 O7 133.5(2) . .
O4 Nb11 O10 172.0(3) . .
O8 Nb11 O10 99.7(2) . .
O9 Nb11 O10 75.4(2) . .
O7 Nb11 O10 75.0(2) . .
O4 Nb11 O2 88.1(3) . .
O8 Nb11 O2 150.7(2) . .
O9 Nb11 O2 133.0(2) . .
O7 Nb11 O2 78.4(2) . .
O10 Nb11 O2 85.0(2) . .
O4 Nb11 O3 87.3(3) . .
O8 Nb11 O3 148.4(2) . .
O9 Nb11 O3 75.8(2) . .
O7 Nb11 O3 135.8(2) . .
O10 Nb11 O3 85.7(3) . .
O2 Nb11 O3 60.3(3) . .
O4 Nb11 N11 86.3(3) . .
O8 Nb11 N11 174.6(3) . .
O9 Nb11 N11 105.4(3) . .
O7 Nb11 N11 107.2(3) . .
O10 Nb11 N11 85.7(3) . .
O2 Nb11 N11 29.7(3) . .
O3 Nb11 N11 30.7(3) . .
O4 Nb11 Nb14 92.0(2) . .
O8 Nb11 Nb14 37.67(15) . .
O9 Nb11 Nb14 39.19(15) . .
O7 Nb11 Nb14 109.53(14) . .
O10 Nb11 Nb14 94.25(14) . .
O2 Nb11 Nb14 171.58(19) . .
O3 Nb11 Nb14 111.26(19) . .
N11 Nb11 Nb14 141.9(3) . .
O4 Nb11 Nb5 92.4(2) . .
O8 Nb11 Nb5 37.53(15) . .
O9 Nb11 Nb5 110.05(15) . .
O7 Nb11 Nb5 38.83(15) . .
O10 Nb11 Nb5 94.15(15) . .
O2 Nb11 Nb5 113.64(19) . .
O3 Nb11 Nb5 173.97(19) . .
N11 Nb11 Nb5 143.3(3) . .
Nb14 Nb11 Nb5 74.76(3) . .
O4 Nb11 Nb2 143.5(3) . .
O8 Nb11 Nb2 92.29(16) . .
O9 Nb11 Nb2 39.11(16) . .
O7 Nb11 Nb2 107.79(16) . .
O10 Nb11 Nb2 36.83(14) . .
O2 Nb11 Nb2 107.5(2) . .
O3 Nb11 Nb2 73.4(2) . .
N11 Nb11 Nb2 91.7(3) . .
Nb14 Nb11 Nb2 67.88(3) . .
Nb5 Nb11 Nb2 109.90(4) . .
O4 Nb11 Nb4 143.8(3) . .
O8 Nb11 Nb4 90.94(16) . .
O9 Nb11 Nb4 108.05(16) . .
O7 Nb11 Nb4 38.20(16) . .
O10 Nb11 Nb4 37.22(14) . .
O2 Nb11 Nb4 75.30(19) . .
O3 Nb11 Nb4 110.5(2) . .
N11 Nb11 Nb4 93.7(2) . .
Nb14 Nb11 Nb4 109.00(4) . .
Nb5 Nb11 Nb4 66.66(3) . .
Nb2 Nb11 Nb4 72.66(3) . .
O24 Nb12 O40 90.2(3) . .
O24 Nb12 O48 108.2(3) . .
O40 Nb12 O48 75.2(2) . .
O24 Nb12 O29 107.0(3) . .
O40 Nb12 O29 74.9(2) . .
O48 Nb12 O29 133.3(2) . .
O24 Nb12 O27 170.6(3) . .
O40 Nb12 O27 99.2(2) . .
O48 Nb12 O27 75.6(2) . .
O29 Nb12 O27 74.8(2) . .
O24 Nb12 O44 87.3(3) . .
O40 Nb12 O44 149.7(2) . .
O48 Nb12 O44 77.0(2) . .
O29 Nb12 O44 134.4(2) . .
O27 Nb12 O44 85.1(2) . .
O24 Nb12 O23 87.8(3) . .
O40 Nb12 O23 150.7(2) . .
O48 Nb12 O23 132.9(2) . .
O29 Nb12 O23 77.7(2) . .
O27 Nb12 O23 83.5(2) . .
O44 Nb12 O23 59.4(2) . .
O24 Nb12 Nb13 95.3(3) . .
O40 Nb12 Nb13 37.33(16) . .
O48 Nb12 Nb13 38.75(15) . .
O29 Nb12 Nb13 108.62(15) . .
O27 Nb12 Nb13 92.88(14) . .
O44 Nb12 Nb13 112.91(18) . .
O23 Nb12 Nb13 171.66(18) . .
O24 Nb12 Nb6 93.8(3) . .
O40 Nb12 Nb6 37.03(15) . .
O48 Nb12 Nb6 108.95(15) . .
O29 Nb12 Nb6 38.92(14) . .
O27 Nb12 Nb6 93.07(14) . .
O44 Nb12 Nb6 173.21(18) . .
O23 Nb12 Nb6 113.92(17) . .
Nb13 Nb12 Nb6 73.68(3) . .
O24 Nb12 Nb8 144.5(3) . .
O40 Nb12 Nb8 91.95(16) . .
O48 Nb12 Nb8 39.19(15) . .
O29 Nb12 Nb8 107.83(15) . .
O27 Nb12 Nb8 37.02(14) . .
O44 Nb12 Nb8 73.4(2) . .
O23 Nb12 Nb8 106.35(19) . .
Nb13 Nb12 Nb8 66.88(3) . .
Nb6 Nb12 Nb8 108.84(4) . .
O24 Nb12 Nb9 142.8(3) . .
O40 Nb12 Nb9 92.00(15) . .
O48 Nb12 Nb9 108.26(15) . .
O29 Nb12 Nb9 38.96(14) . .
O27 Nb12 Nb9 36.56(14) . .
O44 Nb12 Nb9 107.89(19) . .
O23 Nb12 Nb9 72.68(18) . .
Nb13 Nb12 Nb9 108.61(3) . .
Nb6 Nb12 Nb9 67.43(2) . .
Nb8 Nb12 Nb9 72.52(3) . .
O41 Nb13 O18 103.7(3) . .
O41 Nb13 O37 101.1(3) . .
O18 Nb13 O37 94.9(3) . .
O41 Nb13 O40 99.9(3) . .
O18 Nb13 O40 87.7(2) . .
O37 Nb13 O40 157.6(2) . .
O41 Nb13 O48 98.5(3) . .
O18 Nb13 O48 153.6(2) . .
O37 Nb13 O48 94.8(2) . .
O40 Nb13 O48 74.4(2) . .
O41 Nb13 O32 169.3(2) . .
O18 Nb13 O32 86.8(2) . .
O37 Nb13 O32 75.8(2) . .
O40 Nb13 O32 82.1(2) . .
O48 Nb13 O32 71.86(18) . .
O41 Nb13 Nb12 95.4(2) . .
O18 Nb13 Nb12 124.51(18) . .
O37 Nb13 Nb12 131.94(17) . .
O40 Nb13 Nb12 37.38(15) . .
O48 Nb13 Nb12 37.88(15) . .
O32 Nb13 Nb12 79.81(13) . .
O5 Nb14 O31 102.9(3) . .
O5 Nb14 O19 100.3(3) . .
O31 Nb14 O19 94.9(2) . .
O5 Nb14 O8 99.1(3) . .
O31 Nb14 O8 156.8(2) . .
O19 Nb14 O8 88.4(2) . .
O5 Nb14 O9 100.9(2) . .
O31 Nb14 O9 93.7(2) . .
O19 Nb14 O9 154.6(2) . .
O8 Nb14 O9 74.6(2) . .
O5 Nb14 O12 172.2(2) . .
O31 Nb14 O12 76.0(2) . .
O19 Nb14 O12 87.5(2) . .
O8 Nb14 O12 81.2(2) . .
O9 Nb14 O12 71.6(2) . .
O5 Nb14 Nb11 95.17(19) . .
O31 Nb14 Nb11 131.61(17) . .
O19 Nb14 Nb11 125.59(16) . .
O8 Nb14 Nb11 37.48(15) . .
O9 Nb14 Nb11 38.38(14) . .
O12 Nb14 Nb11 80.23(12) . .
O30 V1 O12 111.1(3) . .
O30 V1 O42 108.5(3) . .
O12 V1 O42 108.4(3) . .
O30 V1 O32 109.1(3) . .
O12 V1 O32 108.8(3) . .
O42 V1 O32 110.9(3) . .
O35 Na1 O31 88.8(2) . 2_567
O35 Na1 O6W 71.4(4) . .
O31 Na1 O6W 78.8(4) 2_567 .
O35 Na1 O7W 132.6(3) . .
O31 Na1 O7W 102.2(3) 2_567 .
O6W Na1 O7W 66.1(4) . .
O35 Na1 O8W 144.4(4) . .
O31 Na1 O8W 86.0(3) 2_567 .
O6W Na1 O8W 141.1(5) . .
O7W Na1 O8W 82.9(4) . .
O1 N11 O2 128.7(11) . .
O1 N11 O3 120.7(11) . .
O2 N11 O3 110.6(10) . .
O1 N11 Nb11 176.1(9) . .
O2 N11 Nb11 55.2(5) . .
O3 N11 Nb11 55.5(5) . .
O21 N12 O23 124.4(10) . .
O21 N12 O44 126.0(10) . .
O23 N12 O44 109.6(9) . .
N11 O2 Nb11 95.1(7) . .
N11 O3 Nb11 93.8(6) . .
Nb11 O7 Nb5 102.8(2) . .
Nb11 O7 Nb4 104.1(2) . .
Nb5 O7 Nb4 118.2(2) . .
Nb11 O8 Nb14 104.8(2) . .
Nb11 O8 Nb5 105.4(2) . .
Nb14 O8 Nb5 147.7(3) . .
Nb11 O9 Nb14 102.4(2) . .
Nb11 O9 Nb2 103.4(2) . .
Nb14 O9 Nb2 119.1(3) . .
Nb2 O10 Nb4 145.9(3) . .
Nb2 O10 Nb11 103.9(2) . .
Nb4 O10 Nb11 103.4(2) . .
V1 O12 Nb14 123.1(3) . .
V1 O12 Nb3 125.8(3) . .
Nb14 O12 Nb3 89.66(17) . .
V1 O12 Nb2 122.1(3) . .
Nb14 O12 Nb2 96.97(18) . .
Nb3 O12 Nb2 90.17(17) . .
Nb4 O14 Nb10 123.1(3) . .
Nb2 O15 Nb1 152.5(3) . .
Nb6 O16 Nb3 152.7(3) . .
Nb13 O18 Nb3 153.1(3) . .
Nb14 O19 Nb7 151.0(3) . .
Nb2 O20 Nb3 124.2(3) . .
Nb9 O22 Nb1 123.5(3) . .
N12 O23 Nb12 95.4(6) . .
Nb9 O27 Nb8 146.8(3) . .
Nb9 O27 Nb12 104.3(2) . .
Nb8 O27 Nb12 103.6(2) . .
Nb5 O28 Nb10 121.7(3) . .
Nb12 O29 Nb6 102.8(2) . .
Nb12 O29 Nb9 103.3(2) . .
Nb6 O29 Nb9 118.7(2) . .
V1 O30 Nb10 125.4(3) . .
V1 O30 Nb4 124.4(3) . .
Nb10 O30 Nb4 90.00(16) . .
V1 O30 Nb5 122.9(3) . .
Nb10 O30 Nb5 89.08(17) . .
Nb4 O30 Nb5 95.19(18) . .
Nb14 O31 Nb3 120.6(3) . .
Nb14 O31 Na1 109.2(3) . 2_567
Nb3 O31 Na1 124.0(3) . 2_567
V1 O32 Nb13 122.7(3) . .
V1 O32 Nb8 123.0(3) . .
Nb13 O32 Nb8 96.82(18) . .
V1 O32 Nb7 125.3(3) . .
Nb13 O32 Nb7 89.61(17) . .
Nb8 O32 Nb7 90.33(17) . .
Nb8 O33 Nb10 152.5(3) . .
Nb6 O34 Nb1 121.0(3) . .
Nb7 O35 Na1 143.6(4) . .
Nb8 O36 Nb7 122.3(3) . .
Nb13 O37 Nb7 121.0(3) . .
Nb9 O38 Nb10 152.0(3) . .
Nb4 O39 Nb1 150.6(3) . .
Nb6 O40 Nb13 145.9(3) . .
Nb6 O40 Nb12 105.7(2) . .
Nb13 O40 Nb12 105.3(2) . .
V1 O42 Nb1 125.4(3) . .
V1 O42 Nb6 123.2(3) . .
Nb1 O42 Nb6 90.04(18) . .
V1 O42 Nb9 122.4(3) . .
Nb1 O42 Nb9 89.99(17) . .
Nb6 O42 Nb9 96.62(18) . .
N12 O44 Nb12 95.6(6) . .
Nb5 O45 Nb7 152.8(3) . .
Nb12 O48 Nb13 103.4(2) . .
Nb12 O48 Nb8 103.3(2) . .
Nb13 O48 Nb8 117.0(2) . .
C1 N1 H1A 109.5 . .
C1 N1 H1B 109.5 . .
H1A N1 H1B 109.5 . .
C1 N1 H1C 109.5 . .
H1A N1 H1C 109.5 . .
H1B N1 H1C 109.5 . .
C2 N2 H2A 109.5 . .
C2 N2 H2B 109.5 . .
H2A N2 H2B 109.5 . .
C2 N2 H2C 109.5 . .
H2A N2 H2C 109.5 . .
H2B N2 H2C 109.5 . .
C2 C1 N1 101.0(12) . .
C2 C1 H1D 111.6 . .
N1 C1 H1D 111.6 . .
C2 C1 H1E 111.6 . .
N1 C1 H1E 111.6 . .
H1D C1 H1E 109.4 . .
N2 C2 C1 110.6(13) . .
N2 C2 H2D 109.5 . .
C1 C2 H2D 109.5 . .
N2 C2 H2E 109.5 . .
C1 C2 H2E 109.5 . .
H2D C2 H2E 108.1 . .
C4 C3 N4 114.5(10) . .
C4 C3 H3A 108.6 . .
N4 C3 H3A 108.6 . .
C4 C3 H3B 108.6 . .
N4 C3 H3B 108.6 . .
H3A C3 H3B 107.6 . .
C3 C4 N3 114.5(10) . .
C3 C4 H4A 108.6 . .
N3 C4 H4A 108.6 . .
C3 C4 H4B 108.6 . .
N3 C4 H4B 108.6 . .
H4A C4 H4B 107.6 . .
C4 N3 H3C 109.5 . .
C4 N3 H3D 109.5 . .
H3C N3 H3D 109.5 . .
C4 N3 H3E 109.5 . .
H3C N3 H3E 109.5 . .
H3D N3 H3E 109.5 . .
C3 N4 H4C 109.5 . .
C3 N4 H4D 109.5 . .
H4C N4 H4D 109.5 . .
C3 N4 H4E 109.5 . .
H4C N4 H4E 109.5 . .
H4D N4 H4E 109.5 . .
N5 C5 C6 112.7(8) . .
N5 C5 H5A 109.0 . .
C6 C5 H5A 109.0 . .
N5 C5 H5B 109.0 . .
C6 C5 H5B 109.0 . .
H5A C5 H5B 107.8 . .
N6 C6 C5 112.2(7) . .
N6 C6 H6A 109.2 . .
C5 C6 H6A 109.2 . .
N6 C6 H6B 109.2 . .
C5 C6 H6B 109.2 . .
H6A C6 H6B 107.9 . .
C5 N5 H5C 109.5 . .
C5 N5 H5D 109.5 . .
H5C N5 H5D 109.5 . .
C5 N5 H5E 109.5 . .
H5C N5 H5E 109.5 . .
H5D N5 H5E 109.5 . .
C6 N6 H6C 109.5 . .
C6 N6 H6D 109.5 . .
H6C N6 H6D 109.5 . .
C6 N6 H6E 109.5 . .
H6C N6 H6E 109.5 . .
H6D N6 H6E 109.5 . .
C8 C7 N7 112.0(9) . .
C8 C7 H7A 109.2 . .
N7 C7 H7A 109.2 . .
C8 C7 H7B 109.2 . .
N7 C7 H7B 109.2 . .
H7A C7 H7B 107.9 . .
N8 C8 C7 111.7(9) . .
N8 C8 H8A 109.3 . .
C7 C8 H8A 109.3 . .
N8 C8 H8B 109.3 . .
C7 C8 H8B 109.3 . .
H8A C8 H8B 107.9 . .
C7 N7 H7C 109.5 . .
C7 N7 H7D 109.5 . .
H7C N7 H7D 109.5 . .
C7 N7 H7E 109.5 . .
H7C N7 H7E 109.5 . .
H7D N7 H7E 109.5 . .
C8 N8 H8C 109.5 . .
C8 N8 H8D 109.5 . .
H8C N8 H8D 109.5 . .
C8 N8 H8E 109.5 . .
H8C N8 H8E 109.5 . .
H8D N8 H8E 109.5 . .
C10A C9 N9 119.2(13) . .
C10A C9 H9D 107.5 . .
N9 C9 H9D 107.5 . .
C10A C9 H9E 107.5 . .
N9 C9 H9E 107.5 . .
H9D C9 H9E 107.0 . .
C9 C10A N10 114.7(11) . .
C9 C10A H10D 108.6 . .
N10 C10A H10D 108.6 . .
C9 C10A H10E 108.6 . .
N10 C10A H10E 108.6 . .
H10D C10A H10E 107.6 . .
C9 N9 H9A 109.5 . .
C9 N9 H9B 109.5 . .
H9A N9 H9B 109.5 . .
C9 N9 H9C 109.5 . .
H9A N9 H9C 109.5 . .
H9B N9 H9C 109.5 . .
C10A N10 H10A 109.5 . .
C10A N10 H10B 109.5 . .
H10A N10 H10B 109.5 . .
C10A N10 H10C 109.5 . .
H10A N10 H10C 109.5 . .
H10B N10 H10C 109.5 . .

loop_
_geom_bond_atom_site_label_1
_geom_bond_atom_site_label_2
_geom_bond_distance
_geom_bond_site_symmetry_2
Nb1 O13 1.761(6) .
Nb1 O15 1.959(6) .
Nb1 O22 1.992(6) .
Nb1 O39 2.002(5) .
Nb1 O34 2.015(6) .
Nb1 O42 2.412(5) .
Nb2 O6 1.761(6) .
Nb2 O15 1.903(6) .
Nb2 O20 1.935(5) .
Nb2 O10 2.041(5) .
Nb2 O9 2.144(6) .
Nb2 O12 2.486(5) .
Nb2 Nb11 3.3053(14) .
Nb3 O17 1.753(6) .
Nb3 O18 1.971(6) .
Nb3 O16 1.971(6) .
Nb3 O20 2.002(5) .
Nb3 O31 2.018(6) .
Nb3 O12 2.428(5) .
Nb4 O11 1.775(5) .
Nb4 O14 1.900(5) .
Nb4 O39 1.932(6) .
Nb4 O10 2.056(5) .
Nb4 O7 2.108(6) .
Nb4 O30 2.436(5) .
Nb4 Nb11 3.3065(14) .
Nb5 O47 1.758(6) .
Nb5 O28 1.912(5) .
Nb5 O45 1.929(5) .
Nb5 O8 2.068(5) .
Nb5 O7 2.104(5) .
Nb5 O30 2.460(5) .
Nb5 Nb11 3.2726(15) .
Nb6 O26 1.756(6) .
Nb6 O16 1.903(6) .
Nb6 O34 1.927(6) .
Nb6 O40 2.051(6) .
Nb6 O29 2.112(5) .
Nb6 O42 2.438(5) .
Nb6 Nb12 3.2788(14) .
Nb7 O35 1.760(6) .
Nb7 O45 1.970(5) .
Nb7 O19 1.982(6) .
Nb7 O36 2.002(6) .
Nb7 O37 2.023(6) .
Nb7 O32 2.442(5) .
Nb8 O25 1.761(5) .
Nb8 O33 1.911(5) .
Nb8 O36 1.944(6) .
Nb8 O27 2.047(5) .
Nb8 O48 2.146(5) .
Nb8 O32 2.432(5) .
Nb8 Nb12 3.3045(14) .
Nb9 O46 1.768(5) .
Nb9 O38 1.910(6) .
Nb9 O22 1.918(5) .
Nb9 O27 2.034(5) .
Nb9 O29 2.138(5) .
Nb9 O42 2.459(5) .
Nb9 Nb12 3.3090(13) .
Nb10 O43 1.759(6) .
Nb10 O33 1.965(5) .
Nb10 O38 1.969(6) .
Nb10 O14 2.008(5) .
Nb10 O28 2.011(6) .
Nb10 O30 2.425(5) .
Nb11 O4 1.776(7) .
Nb11 O8 2.045(5) .
Nb11 O9 2.066(5) .
Nb11 O7 2.085(5) .
Nb11 O10 2.156(6) .
Nb11 O2 2.164(7) .
Nb11 O3 2.166(7) .
Nb11 N11 2.624(12) .
Nb11 Nb14 3.2493(13) .
Nb12 O24 1.754(7) .
Nb12 O40 2.063(5) .
Nb12 O48 2.068(6) .
Nb12 O29 2.083(5) .
Nb12 O27 2.156(5) .
Nb12 O44 2.185(7) .
Nb12 O23 2.195(7) .
Nb12 Nb13 3.2773(14) .
Nb13 O41 1.752(6) .
Nb13 O18 1.911(6) .
Nb13 O37 1.911(6) .
Nb13 O40 2.060(6) .
Nb13 O48 2.109(5) .
Nb13 O32 2.418(5) .
Nb14 O5 1.786(6) .
Nb14 O31 1.901(6) .
Nb14 O19 1.904(6) .
Nb14 O8 2.054(5) .
Nb14 O9 2.103(5) .
Nb14 O12 2.402(5) .
V1 O30 1.697(5) .
V1 O12 1.702(5) .
V1 O42 1.705(5) .
V1 O32 1.706(5) .
Na1 O35 2.668(7) .
Na1 O31 2.763(7) 2_567
Na1 O6W 2.86(2) .
Na1 O7W 2.957(16) .
Na1 O8W 3.006(13) .
N11 O1 1.209(13) .
N11 O2 1.304(12) .
N11 O3 1.343(13) .
N12 O21 1.200(11) .
N12 O23 1.324(12) .
N12 O44 1.332(12) .
O31 Na1 2.763(7) 2_567
N1 C1 1.517(9) .
N1 H1A 0.8900 .
N1 H1B 0.8900 .
N1 H1C 0.8900 .
N2 C2 1.487(9) .
N2 H2A 0.8900 .
N2 H2B 0.8900 .
N2 H2C 0.8900 .
C1 C2 1.510(10) .
C1 H1D 0.9700 .
C1 H1E 0.9700 .
C2 H2D 0.9700 .
C2 H2E 0.9700 .
C3 C4 1.451(14) .
C3 N4 1.482(13) .
C3 H3A 0.9700 .
C3 H3B 0.9700 .
C4 N3 1.470(13) .
C4 H4A 0.9700 .
C4 H4B 0.9700 .
N3 H3C 0.8900 .
N3 H3D 0.8900 .
N3 H3E 0.8900 .
N4 H4C 0.8900 .
N4 H4D 0.8900 .
N4 H4E 0.8900 .
C5 N5 1.479(12) .
C5 C6 1.514(13) .
C5 H5A 0.9700 .
C5 H5B 0.9700 .
C6 N6 1.479(12) .
C6 H6A 0.9700 .
C6 H6B 0.9700 .
N5 H5C 0.8900 .
N5 H5D 0.8900 .
N5 H5E 0.8900 .
N6 H6C 0.8900 .
N6 H6D 0.8900 .
N6 H6E 0.8900 .
C7 C8 1.473(14) .
C7 N7 1.487(12) .
C7 H7A 0.9700 .
C7 H7B 0.9700 .
C8 N8 1.474(12) .
C8 H8A 0.9700 .
C8 H8B 0.9700 .
N7 H7C 0.8900 .
N7 H7D 0.8900 .
N7 H7E 0.8900 .
N8 H8C 0.8900 .
N8 H8D 0.8900 .
N8 H8E 0.8900 .
C9 C10A 1.474(9) .
C9 N9 1.516(9) .
C9 H9D 0.9700 .
C9 H9E 0.9700 .
C10A N10 1.525(9) .
C10A H10D 0.9700 .
C10A H10E 0.9700 .
N9 H9A 0.8900 .
N9 H9B 0.8900 .
N9 H9C 0.8900 .
N10 H10A 0.8900 .
N10 H10B 0.8900 .
N10 H10C 0.8900 .

loop_
_platon_squeeze_void_nr
_platon_squeeze_void_average_x
_platon_squeeze_void_average_y
_platon_squeeze_void_average_z
_platon_squeeze_void_volume
_platon_squeeze_void_count_electrons
_platon_squeeze_void_content
1 0.500 0.500 0.500 67 7 ' '
